data_4072924
loop_
_publ_author_name
'Wagner, Harald'
'Baumgartner, Judith'
'Marschner, Christoph'

_publ_section_title
;
 1,1&#x2018;-Oligosilylferrocene Compounds
;
_journal_issue 7
_journal_name_full Organometallics
_journal_page_first 1762
_journal_paper_doi 10.1021/om061138e
_journal_volume 26
_journal_year 2007
_chemical_formula_sum 'C58 H104 Fe K2 O12 Si6'
_chemical_formula_weight 1296.00
_chemical_name_systematic
;
 ?
;
_space_group_IT_number 14
_symmetry_cell_setting monoclinic
_symmetry_space_group_name_Hall '-P 2ybc'
_symmetry_space_group_name_H-M 'P 1 21/c 1'
_atom_sites_solution_hydrogens geom
_atom_sites_solution_primary direct
_atom_sites_solution_secondary difmap
_audit_creation_method SHELXL-97
_cell_angle_alpha 90.00
_cell_angle_beta 107.86(3)
_cell_angle_gamma 90.00
_cell_formula_units_Z 4
_cell_length_a 23.402(5)
_cell_length_b 11.500(2)
_cell_length_c 28.474(6)
_cell_measurement_temperature 100(2)
_cell_volume 7294(3)
_computing_cell_refinement 'Bruker XSCANS'
_computing_data_collection 'Bruker XSCANS'
_computing_data_reduction 'Bruker SHELXTL'
_computing_molecular_graphics 'Bruker SHELXTL'
_computing_publication_material 'Bruker SHELXTL'
_computing_structure_refinement 'SHELXL-97 (Sheldrick, 1997)'
_computing_structure_solution 'SHELXS-97 (Sheldrick, 1990)'
_diffrn_ambient_temperature 100(2)
_diffrn_measured_fraction_theta_full 1.000
_diffrn_measured_fraction_theta_max 1.000
_diffrn_measurement_device_type 'Bruker P4'
_diffrn_measurement_method '\w scans'
_diffrn_radiation_monochromator graphite
_diffrn_radiation_source 'fine-focus sealed tube'
_diffrn_radiation_type MoK\a
_diffrn_radiation_wavelength 0.71073
_diffrn_reflns_av_R_equivalents 0.0434
_diffrn_reflns_av_sigmaI/netI 0.0383
_diffrn_reflns_limit_h_max 26
_diffrn_reflns_limit_h_min -26
_diffrn_reflns_limit_k_max 13
_diffrn_reflns_limit_k_min -13
_diffrn_reflns_limit_l_max 32
_diffrn_reflns_limit_l_min -32
_diffrn_reflns_number 46812
_diffrn_reflns_theta_full 24.00
_diffrn_reflns_theta_max 24.00
_diffrn_reflns_theta_min 1.50
_exptl_absorpt_coefficient_mu 0.470
_exptl_absorpt_correction_T_max 0.8796
_exptl_absorpt_correction_T_min 0.8058
_exptl_absorpt_correction_type SADABS
_exptl_absorpt_process_details XPREP
_exptl_crystal_colour orange
_exptl_crystal_density_diffrn 1.180
_exptl_crystal_density_method 'not measured'
_exptl_crystal_description plates
_exptl_crystal_F_000 2784
_exptl_crystal_size_max 0.48
_exptl_crystal_size_mid 0.35
_exptl_crystal_size_min 0.28
_refine_diff_density_max 0.497
_refine_diff_density_min -0.326
_refine_diff_density_rms 0.071
_refine_ls_extinction_method none
_refine_ls_goodness_of_fit_ref 1.311
_refine_ls_hydrogen_treatment mixed
_refine_ls_matrix_type full
_refine_ls_number_parameters 724
_refine_ls_number_reflns 11440
_refine_ls_number_restraints 0
_refine_ls_restrained_S_all 1.311
_refine_ls_R_factor_all 0.0772
_refine_ls_R_factor_gt 0.0705
_refine_ls_shift/su_max 0.006
_refine_ls_shift/su_mean 0.001
_refine_ls_structure_factor_coef Fsqd
_refine_ls_weighting_details 'calc w=1/[\s^2^(Fo^2^)+(0.0314P)^2^+14.7710P] where P=(Fo^2^+2Fc^2^)/3'
_refine_ls_weighting_scheme calc
_refine_ls_wR_factor_gt 0.1301
_refine_ls_wR_factor_ref 0.1330
_reflns_number_gt 10691
_reflns_number_total 11440
_reflns_threshold_expression >2sigma(I)
_cod_data_source_file om061138esi20070130_091118.cif
_cod_data_source_block 351j_2
_cod_depositor_comments
;
The following automatic conversions were performed:

'_symmetry_cell_setting' value 'Monoclinic' changed to 'monoclinic'
according to /home/saulius/struct/CIF-dictionaries/cif_core.dic
dictionary named 'cif_core.dic' version 2.4.1 from 2010-06-29.

Automatic conversion script
Id: cif_fix_values 1715 2011-07-08 13:25:40Z adriana 
;
_cod_original_sg_symbol_H-M P2(1)/c
_cod_database_code 4072924

loop_
_symmetry_equiv_pos_as_xyz
'x, y, z'
'-x, y+1/2, -z+1/2'
'-x, -y, -z'
'x, -y-1/2, z-1/2'

loop_
_atom_site_label
_atom_site_type_symbol
_atom_site_fract_x
_atom_site_fract_y
_atom_site_fract_z
_atom_site_U_iso_or_equiv
_atom_site_adp_type
_atom_site_occupancy
_atom_site_symmetry_multiplicity
_atom_site_calc_flag
_atom_site_refinement_flags
Fe1 Fe 0.28763(2) 0.51102(5) 0.404061(19) 0.01541(14) Uani 1 1 d .
Si1 Si 0.28084(5) 0.63069(9) 0.52096(4) 0.0158(2) Uani 1 1 d .
Si2 Si 0.28230(5) 0.50393(9) 0.58607(4) 0.0194(2) Uani 1 1 d .
Si3 Si 0.18067(5) 0.69058(10) 0.49934(4) 0.0192(2) Uani 1 1 d .
Si4 Si 0.22125(5) 0.40571(9) 0.27931(4) 0.0170(2) Uani 1 1 d .
Si5 Si 0.30001(5) 0.29925(10) 0.26627(4) 0.0202(3) Uani 1 1 d .
Si6 Si 0.19840(5) 0.52642(10) 0.20987(4) 0.0200(3) Uani 1 1 d .
K1 K 0.39769(4) 0.82723(7) 0.53845(3) 0.0200(2) Uani 1 1 d .
K2 K 0.10986(4) 0.20185(8) 0.25499(3) 0.0224(2) Uani 1 1 d .
O1 O 0.32573(13) 1.0164(2) 0.54095(10) 0.0267(7) Uani 1 1 d .
O2 O 0.37858(13) 1.0147(2) 0.46598(10) 0.0259(7) Uani 1 1 d .
O3 O 0.45402(12) 0.8314(3) 0.46177(11) 0.0293(7) Uani 1 1 d .
O4 O 0.50774(13) 0.7006(3) 0.54855(12) 0.0359(8) Uani 1 1 d .
O5 O 0.45791(13) 0.7106(3) 0.62574(11) 0.0333(7) Uani 1 1 d .
O6 O 0.38756(13) 0.9055(3) 0.63061(10) 0.0301(7) Uani 1 1 d .
O7 O 0.13456(13) 0.1743(2) 0.35488(10) 0.0266(7) Uani 1 1 d .
O8 O 0.04962(12) 0.3483(3) 0.30832(10) 0.0284(7) Uani 1 1 d .
O9 O 0.02564(12) 0.3631(3) 0.20494(10) 0.0285(7) Uani 1 1 d .
O10 O 0.04160(13) 0.1679(3) 0.15131(10) 0.0311(7) Uani 1 1 d .
O11 O 0.12923(13) 0.0084(3) 0.19964(11) 0.0324(7) Uani 1 1 d .
O12 O 0.15637(12) -0.0161(2) 0.30206(10) 0.0291(7) Uani 1 1 d .
C1 C 0.28191(17) 0.5067(3) 0.47593(13) 0.0155(8) Uani 1 1 d .
C2 C 0.23605(17) 0.4380(3) 0.44260(13) 0.0172(8) Uani 1 1 d .
H2 H 0.1941 0.4491 0.4362 0.021 Uiso 1 1 calc R
C3 C 0.26255(18) 0.3509(3) 0.42056(14) 0.0184(9) Uani 1 1 d .
H3 H 0.2416 0.2942 0.3974 0.022 Uiso 1 1 calc R
C4 C 0.32559(18) 0.3635(3) 0.43927(13) 0.0186(9) Uani 1 1 d .
H4 H 0.3547 0.3172 0.4309 0.022 Uiso 1 1 calc R
C5 C 0.33740(18) 0.4586(3) 0.47308(13) 0.0193(9) Uani 1 1 d .
H5 H 0.3762 0.4860 0.4911 0.023 Uiso 1 1 calc R
C6 C 0.27619(19) 0.6791(3) 0.38119(14) 0.0224(9) Uani 1 1 d .
H6 H 0.2682 0.7426 0.3996 0.027 Uiso 1 1 calc R
C7 C 0.23235(18) 0.6075(3) 0.34801(13) 0.0198(9) Uani 1 1 d .
H7 H 0.1901 0.6155 0.3409 0.024 Uiso 1 1 calc R
C8 C 0.26166(17) 0.5214(3) 0.32697(13) 0.0174(8) Uani 1 1 d .
C9 C 0.32406(18) 0.5436(3) 0.34899(13) 0.0194(9) Uani 1 1 d .
H9 H 0.3553 0.5001 0.3425 0.023 Uiso 1 1 calc R
C10 C 0.33324(19) 0.6395(3) 0.38193(15) 0.0227(9) Uani 1 1 d .
H10 H 0.3708 0.6709 0.4008 0.027 Uiso 1 1 calc R
C11 C 0.2559(2) 0.5744(4) 0.63564(15) 0.0304(11) Uani 1 1 d .
H11A H 0.2154 0.6059 0.6209 0.046 Uiso 1 1 calc R
H11B H 0.2834 0.6374 0.6511 0.046 Uiso 1 1 calc R
H11C H 0.2551 0.5163 0.6606 0.046 Uiso 1 1 calc R
C12 C 0.36093(19) 0.4475(4) 0.61695(17) 0.0345(11) Uani 1 1 d .
H12A H 0.3880 0.5130 0.6298 0.052 Uiso 1 1 calc R
H12B H 0.3749 0.4045 0.5928 0.052 Uiso 1 1 calc R
H12C H 0.3606 0.3956 0.6442 0.052 Uiso 1 1 calc R
C13 C 0.2352(2) 0.3688(4) 0.56683(16) 0.0311(11) Uani 1 1 d .
H13A H 0.2439 0.3144 0.5946 0.047 Uiso 1 1 calc R
H13B H 0.2447 0.3319 0.5391 0.047 Uiso 1 1 calc R
H13C H 0.1926 0.3898 0.5568 0.047 Uiso 1 1 calc R
C14 C 0.11777(19) 0.5851(4) 0.49864(18) 0.0349(11) Uani 1 1 d .
H14A H 0.1222 0.5593 0.5324 0.052 Uiso 1 1 calc R
H14B H 0.1197 0.5177 0.4782 0.052 Uiso 1 1 calc R
H14C H 0.0789 0.6241 0.4850 0.052 Uiso 1 1 calc R
C15 C 0.1564(2) 0.7593(5) 0.43598(16) 0.0398(13) Uani 1 1 d .
H15A H 0.1171 0.7961 0.4302 0.060 Uiso 1 1 calc R
H15B H 0.1537 0.6993 0.4109 0.060 Uiso 1 1 calc R
H15C H 0.1858 0.8181 0.4340 0.060 Uiso 1 1 calc R
C16 C 0.1733(2) 0.8131(4) 0.54141(16) 0.0310(10) Uani 1 1 d .
H16A H 0.1974 0.8796 0.5371 0.047 Uiso 1 1 calc R
H16B H 0.1875 0.7869 0.5758 0.047 Uiso 1 1 calc R
H16C H 0.1311 0.8365 0.5332 0.047 Uiso 1 1 calc R
C17 C 0.3365(2) 0.2067(4) 0.32256(15) 0.0281(10) Uani 1 1 d .
H17A H 0.3067 0.1535 0.3283 0.042 Uiso 1 1 calc R
H17B H 0.3523 0.2570 0.3514 0.042 Uiso 1 1 calc R
H17C H 0.3694 0.1617 0.3170 0.042 Uiso 1 1 calc R
C18 C 0.2702(2) 0.1891(4) 0.21526(17) 0.0370(12) Uani 1 1 d .
H18A H 0.3024 0.1353 0.2146 0.056 Uiso 1 1 calc R
H18B H 0.2556 0.2295 0.1835 0.056 Uiso 1 1 calc R
H18C H 0.2371 0.1455 0.2213 0.056 Uiso 1 1 calc R
C19 C 0.36399(19) 0.3724(4) 0.24975(15) 0.0279(10) Uani 1 1 d .
H19A H 0.3956 0.3153 0.2513 0.042 Uiso 1 1 calc R
H19B H 0.3804 0.4355 0.2732 0.042 Uiso 1 1 calc R
H19C H 0.3491 0.4043 0.2163 0.042 Uiso 1 1 calc R
C20 C 0.1907(2) 0.4479(4) 0.14968(15) 0.0314(11) Uani 1 1 d .
H20A H 0.1761 0.5023 0.1221 0.047 Uiso 1 1 calc R
H20B H 0.1620 0.3837 0.1458 0.047 Uiso 1 1 calc R
H20C H 0.2298 0.4170 0.1500 0.047 Uiso 1 1 calc R
C21 C 0.12338(19) 0.5994(4) 0.19943(16) 0.0289(10) Uani 1 1 d .
H21A H 0.1231 0.6407 0.2295 0.043 Uiso 1 1 calc R
H21B H 0.0916 0.5405 0.1913 0.043 Uiso 1 1 calc R
H21C H 0.1165 0.6548 0.1721 0.043 Uiso 1 1 calc R
C22 C 0.25386(19) 0.6487(4) 0.21520(15) 0.0262(10) Uani 1 1 d .
H22A H 0.2421 0.6950 0.1849 0.039 Uiso 1 1 calc R
H22B H 0.2940 0.6162 0.2202 0.039 Uiso 1 1 calc R
H22C H 0.2543 0.6982 0.2433 0.039 Uiso 1 1 calc R
C23 C 0.3148(2) 1.1065(4) 0.50548(16) 0.0306(10) Uani 1 1 d .
H23A H 0.3449 1.1691 0.5169 0.037 Uiso 1 1 calc R
H23B H 0.2744 1.1399 0.5003 0.037 Uiso 1 1 calc R
C24 C 0.31914(19) 1.0551(4) 0.45838(16) 0.0288(10) Uani 1 1 d .
H24A H 0.2905 0.9898 0.4480 0.035 Uiso 1 1 calc R
H24B H 0.3089 1.1146 0.4320 0.035 Uiso 1 1 calc R
C25 C 0.3880(2) 0.9792(4) 0.42085(16) 0.0369(12) Uani 1 1 d .
H25A H 0.3830 1.0465 0.3982 0.044 Uiso 1 1 calc R
H25B H 0.3583 0.9191 0.4045 0.044 Uiso 1 1 calc R
C26 C 0.4501(2) 0.9314(4) 0.43232(17) 0.0407(12) Uani 1 1 d .
H26A H 0.4588 0.9111 0.4014 0.049 Uiso 1 1 calc R
H26B H 0.4798 0.9901 0.4502 0.049 Uiso 1 1 calc R
C27 C 0.50933(19) 0.7705(4) 0.47078(18) 0.0391(12) Uani 1 1 d .
H27A H 0.5431 0.8213 0.4886 0.047 Uiso 1 1 calc R
H27B H 0.5152 0.7473 0.4391 0.047 Uiso 1 1 calc R
C28 C 0.5077(2) 0.6656(4) 0.50087(19) 0.0409(13) Uani 1 1 d .
H28A H 0.4711 0.6196 0.4849 0.049 Uiso 1 1 calc R
H28B H 0.5432 0.6161 0.5034 0.049 Uiso 1 1 calc R
C29 C 0.5084(2) 0.6035(4) 0.57986(19) 0.0446(13) Uani 1 1 d .
H29A H 0.5439 0.5542 0.5823 0.053 Uiso 1 1 calc R
H29B H 0.4719 0.5559 0.5660 0.053 Uiso 1 1 calc R
C30 C 0.5108(2) 0.6474(4) 0.62957(18) 0.0425(13) Uani 1 1 d .
H30A H 0.5143 0.5813 0.6526 0.051 Uiso 1 1 calc R
H30B H 0.5463 0.6981 0.6427 0.051 Uiso 1 1 calc R
C31 C 0.4572(2) 0.7609(5) 0.67122(17) 0.0432(13) Uani 1 1 d .
H31A H 0.4885 0.8219 0.6813 0.052 Uiso 1 1 calc R
H31B H 0.4660 0.7006 0.6973 0.052 Uiso 1 1 calc R
C32 C 0.3972(2) 0.8123(5) 0.66493(17) 0.0417(12) Uani 1 1 d .
H32A H 0.3657 0.7524 0.6527 0.050 Uiso 1 1 calc R
H32B H 0.3949 0.8413 0.6970 0.050 Uiso 1 1 calc R
C33 C 0.3282(2) 0.9507(4) 0.62007(17) 0.0350(11) Uani 1 1 d .
H33A H 0.3206 0.9731 0.6512 0.042 Uiso 1 1 calc R
H33B H 0.2987 0.8904 0.6036 0.042 Uiso 1 1 calc R
C34 C 0.3215(2) 1.0540(4) 0.58739(16) 0.0358(11) Uani 1 1 d .
H34A H 0.2821 1.0915 0.5830 0.043 Uiso 1 1 calc R
H34B H 0.3535 1.1113 0.6023 0.043 Uiso 1 1 calc R
C35 C 0.1037(2) 0.2445(4) 0.38063(16) 0.0313(11) Uani 1 1 d .
H35A H 0.1284 0.2532 0.4156 0.038 Uiso 1 1 calc R
H35B H 0.0652 0.2074 0.3797 0.038 Uiso 1 1 calc R
C36 C 0.09222(19) 0.3606(4) 0.35642(15) 0.0283(10) Uani 1 1 d .
H36A H 0.0763 0.4144 0.3765 0.034 Uiso 1 1 calc R
H36B H 0.1302 0.3934 0.3536 0.034 Uiso 1 1 calc R
C37 C 0.0407(2) 0.4566(4) 0.28239(15) 0.0315(11) Uani 1 1 d .
H37A H 0.0796 0.4863 0.2803 0.038 Uiso 1 1 calc R
H37B H 0.0239 0.5147 0.3002 0.038 Uiso 1 1 calc R
C38 C -0.0018(2) 0.4380(4) 0.23163(17) 0.0364(11) Uani 1 1 d .
H38A H -0.0395 0.4026 0.2338 0.044 Uiso 1 1 calc R
H38B H -0.0117 0.5135 0.2143 0.044 Uiso 1 1 calc R
C39 C -0.0123(2) 0.3405(4) 0.15649(16) 0.0352(11) Uani 1 1 d .
H39A H -0.0276 0.4146 0.1396 0.042 Uiso 1 1 calc R
H39B H -0.0471 0.2931 0.1579 0.042 Uiso 1 1 calc R
C40 C 0.0224(2) 0.2768(4) 0.12862(16) 0.0352(11) Uani 1 1 d .
H40A H -0.0030 0.2646 0.0941 0.042 Uiso 1 1 calc R
H40B H 0.0578 0.3235 0.1281 0.042 Uiso 1 1 calc R
C41 C 0.0750(2) 0.1038(4) 0.12605(17) 0.0390(12) Uani 1 1 d .
H41A H 0.1118 0.1470 0.1267 0.047 Uiso 1 1 calc R
H41B H 0.0507 0.0924 0.0912 0.047 Uiso 1 1 calc R
C42 C 0.0912(2) -0.0111(4) 0.15075(17) 0.0383(12) Uani 1 1 d .
H42A H 0.0545 -0.0529 0.1515 0.046 Uiso 1 1 calc R
H42B H 0.1123 -0.0593 0.1324 0.046 Uiso 1 1 calc R
C43 C 0.1500(2) -0.0982(4) 0.22421(17) 0.0373(12) Uani 1 1 d .
H43A H 0.1722 -0.1426 0.2056 0.045 Uiso 1 1 calc R
H43B H 0.1154 -0.1457 0.2259 0.045 Uiso 1 1 calc R
C44 C 0.1903(2) -0.0744(4) 0.27511(17) 0.0357(11) Uani 1 1 d .
H44A H 0.2066 -0.1483 0.2917 0.043 Uiso 1 1 calc R
H44B H 0.2244 -0.0251 0.2737 0.043 Uiso 1 1 calc R
C45 C 0.1918(2) 0.0080(4) 0.35146(16) 0.0343(11) Uani 1 1 d .
H45A H 0.2258 0.0591 0.3514 0.041 Uiso 1 1 calc R
H45B H 0.2083 -0.0654 0.3684 0.041 Uiso 1 1 calc R
C46 C 0.15415(19) 0.0660(4) 0.37819(16) 0.0295(10) Uani 1 1 d .
H46A H 0.1191 0.0167 0.3772 0.035 Uiso 1 1 calc R
H46B H 0.1778 0.0785 0.4131 0.035 Uiso 1 1 calc R
C47 C 0.0250(3) 0.2817(5) 0.4725(2) 0.0478(14) Uani 1 1 d .
H47 H 0.0188 0.3629 0.4749 0.057 Uiso 1 1 calc R
C48 C 0.0772(2) 0.2304(5) 0.50135(19) 0.0497(15) Uani 1 1 d .
H48 H 0.1069 0.2763 0.5240 0.060 Uiso 1 1 calc R
C49 C 0.0867(2) 0.1135(5) 0.49755(17) 0.0409(12) Uani 1 1 d .
H49 H 0.1229 0.0787 0.5171 0.049 Uiso 1 1 calc R
C50 C 0.0434(2) 0.0473(4) 0.46530(17) 0.0393(12) Uani 1 1 d .
H50 H 0.0494 -0.0339 0.4628 0.047 Uiso 1 1 calc R
C51 C -0.0089(2) 0.0983(4) 0.43650(17) 0.0350(11) Uani 1 1 d .
H51 H -0.0387 0.0524 0.4140 0.042 Uiso 1 1 calc R
C52 C -0.0179(2) 0.2146(4) 0.44018(19) 0.0406(12) Uani 1 1 d .
H52 H -0.0541 0.2493 0.4203 0.049 Uiso 1 1 calc R
C53 C 0.4568(3) 0.7327(5) 0.31724(19) 0.0603(17) Uani 1 1 d .
H53 H 0.4626 0.6569 0.3312 0.072 Uiso 1 1 calc R
C54 C 0.5055(3) 0.7989(5) 0.31648(19) 0.0528(15) Uani 1 1 d .
H54 H 0.5450 0.7692 0.3299 0.063 Uiso 1 1 calc R
C55 C 0.4965(2) 0.9077(5) 0.2962(2) 0.0499(15) Uani 1 1 d .
H55 H 0.5299 0.9543 0.2958 0.060 Uiso 1 1 calc R
C56 C 0.4397(3) 0.9491(5) 0.2766(2) 0.0526(15) Uani 1 1 d .
H56 H 0.4335 1.0247 0.2624 0.063 Uiso 1 1 calc R
C57 C 0.3913(2) 0.8828(6) 0.2771(2) 0.0533(15) Uani 1 1 d .
H57 H 0.3518 0.9118 0.2628 0.064 Uiso 1 1 calc R
C58 C 0.3999(3) 0.7763(6) 0.29788(19) 0.0580(17) Uani 1 1 d .
H58 H 0.3663 0.7313 0.2991 0.070 Uiso 1 1 calc R

loop_
_atom_site_aniso_label
_atom_site_aniso_U_11
_atom_site_aniso_U_22
_atom_site_aniso_U_33
_atom_site_aniso_U_23
_atom_site_aniso_U_13
_atom_site_aniso_U_12
Fe1 0.0192(3) 0.0145(3) 0.0126(3) 0.0004(2) 0.0050(2) 0.0002(2)
Si1 0.0165(6) 0.0159(5) 0.0141(5) -0.0004(4) 0.0033(4) 0.0010(4)
Si2 0.0255(6) 0.0169(6) 0.0159(5) 0.0001(4) 0.0066(5) 0.0023(5)
Si3 0.0169(6) 0.0218(6) 0.0185(6) -0.0004(5) 0.0049(5) 0.0033(5)
Si4 0.0190(6) 0.0181(6) 0.0142(5) 0.0007(4) 0.0058(4) -0.0020(5)
Si5 0.0242(6) 0.0203(6) 0.0176(6) -0.0010(5) 0.0085(5) 0.0010(5)
Si6 0.0235(6) 0.0201(6) 0.0159(5) 0.0021(5) 0.0054(5) -0.0035(5)
K1 0.0184(4) 0.0190(5) 0.0220(5) 0.0007(4) 0.0050(4) 0.0016(4)
K2 0.0220(5) 0.0223(5) 0.0216(5) 0.0003(4) 0.0044(4) -0.0022(4)
O1 0.0318(17) 0.0235(16) 0.0263(16) -0.0011(13) 0.0111(13) 0.0038(13)
O2 0.0323(17) 0.0231(16) 0.0215(15) 0.0004(12) 0.0072(13) 0.0003(13)
O3 0.0244(16) 0.0324(17) 0.0342(17) -0.0054(14) 0.0136(14) -0.0002(13)
O4 0.0268(17) 0.0310(18) 0.043(2) -0.0107(15) 0.0005(14) 0.0077(14)
O5 0.0301(17) 0.0297(17) 0.0289(17) 0.0041(14) -0.0074(14) 0.0031(14)
O6 0.0336(18) 0.0342(18) 0.0214(16) 0.0020(13) 0.0069(13) -0.0045(14)
O7 0.0332(17) 0.0265(16) 0.0212(15) 0.0043(13) 0.0101(13) -0.0033(13)
O8 0.0240(16) 0.0357(18) 0.0251(16) -0.0006(14) 0.0072(13) -0.0027(13)
O9 0.0192(15) 0.0367(18) 0.0249(16) -0.0026(14) -0.0002(13) 0.0032(13)
O10 0.0297(17) 0.0388(19) 0.0224(16) -0.0015(14) 0.0048(13) 0.0026(14)
O11 0.0359(18) 0.0255(17) 0.0317(17) -0.0038(14) 0.0044(14) -0.0001(14)
O12 0.0266(16) 0.0277(16) 0.0308(17) 0.0036(13) 0.0057(13) 0.0033(13)
C1 0.021(2) 0.015(2) 0.0104(18) 0.0041(15) 0.0045(16) 0.0022(16)
C2 0.018(2) 0.020(2) 0.0139(19) 0.0026(16) 0.0056(16) -0.0023(17)
C3 0.029(2) 0.013(2) 0.0144(19) 0.0019(16) 0.0080(17) -0.0015(17)
C4 0.027(2) 0.014(2) 0.016(2) 0.0032(16) 0.0074(17) 0.0106(17)
C5 0.020(2) 0.025(2) 0.0102(19) 0.0032(17) -0.0003(16) 0.0031(17)
C6 0.042(3) 0.012(2) 0.014(2) 0.0031(16) 0.0093(18) 0.0033(18)
C7 0.027(2) 0.020(2) 0.0114(19) 0.0032(16) 0.0047(17) 0.0067(18)
C8 0.025(2) 0.017(2) 0.0108(19) 0.0043(16) 0.0053(16) 0.0015(17)
C9 0.027(2) 0.021(2) 0.0116(19) 0.0007(16) 0.0084(17) -0.0014(18)
C10 0.027(2) 0.019(2) 0.023(2) 0.0034(17) 0.0086(18) -0.0080(18)
C11 0.050(3) 0.025(2) 0.023(2) -0.0015(19) 0.020(2) 0.003(2)
C12 0.028(3) 0.039(3) 0.034(3) 0.012(2) 0.006(2) 0.009(2)
C13 0.047(3) 0.020(2) 0.026(2) -0.0006(19) 0.011(2) -0.006(2)
C14 0.022(2) 0.035(3) 0.050(3) -0.006(2) 0.015(2) -0.002(2)
C15 0.027(3) 0.065(3) 0.026(2) 0.014(2) 0.006(2) 0.024(2)
C16 0.030(3) 0.026(2) 0.035(3) -0.006(2) 0.007(2) 0.007(2)
C17 0.035(3) 0.024(2) 0.028(2) 0.0037(19) 0.013(2) 0.004(2)
C18 0.050(3) 0.028(3) 0.031(3) -0.011(2) 0.009(2) 0.003(2)
C19 0.026(2) 0.039(3) 0.023(2) 0.007(2) 0.0139(19) 0.008(2)
C20 0.041(3) 0.034(3) 0.019(2) 0.0040(19) 0.010(2) -0.008(2)
C21 0.028(2) 0.023(2) 0.031(2) 0.0088(19) 0.002(2) -0.0017(19)
C22 0.028(2) 0.026(2) 0.023(2) 0.0044(18) 0.0068(19) -0.0010(19)
C23 0.030(3) 0.023(2) 0.036(3) 0.004(2) 0.006(2) 0.0089(19)
C24 0.033(3) 0.023(2) 0.027(2) 0.0045(19) 0.0022(19) 0.0021(19)
C25 0.058(3) 0.033(3) 0.021(2) 0.001(2) 0.015(2) 0.004(2)
C26 0.060(3) 0.042(3) 0.031(3) -0.006(2) 0.030(3) -0.006(3)
C27 0.020(2) 0.055(3) 0.045(3) -0.025(3) 0.015(2) -0.003(2)
C28 0.029(3) 0.039(3) 0.049(3) -0.018(2) 0.003(2) 0.012(2)
C29 0.033(3) 0.031(3) 0.058(3) 0.001(3) -0.003(2) 0.013(2)
C30 0.034(3) 0.033(3) 0.044(3) 0.008(2) -0.011(2) 0.004(2)
C31 0.055(3) 0.043(3) 0.022(3) 0.004(2) -0.003(2) -0.003(3)
C32 0.050(3) 0.051(3) 0.025(2) 0.006(2) 0.013(2) -0.006(3)
C33 0.036(3) 0.045(3) 0.030(3) -0.003(2) 0.020(2) 0.003(2)
C34 0.041(3) 0.038(3) 0.033(3) -0.008(2) 0.017(2) 0.008(2)
C35 0.034(3) 0.040(3) 0.023(2) -0.001(2) 0.014(2) -0.008(2)
C36 0.027(2) 0.037(3) 0.023(2) -0.004(2) 0.0107(19) 0.000(2)
C37 0.036(3) 0.033(3) 0.027(2) -0.002(2) 0.012(2) 0.009(2)
C38 0.027(3) 0.045(3) 0.038(3) 0.004(2) 0.012(2) 0.012(2)
C39 0.025(2) 0.045(3) 0.030(3) 0.005(2) 0.002(2) 0.001(2)
C40 0.031(3) 0.046(3) 0.024(2) 0.007(2) 0.001(2) 0.003(2)
C41 0.037(3) 0.054(3) 0.025(2) -0.009(2) 0.009(2) 0.000(2)
C42 0.035(3) 0.041(3) 0.038(3) -0.015(2) 0.010(2) 0.002(2)
C43 0.048(3) 0.027(3) 0.044(3) -0.003(2) 0.024(2) 0.004(2)
C44 0.037(3) 0.032(3) 0.043(3) 0.007(2) 0.020(2) 0.012(2)
C45 0.029(2) 0.037(3) 0.033(3) 0.014(2) 0.003(2) 0.000(2)
C46 0.029(2) 0.034(3) 0.023(2) 0.010(2) 0.0046(19) -0.006(2)
C47 0.057(4) 0.035(3) 0.066(4) -0.007(3) 0.040(3) -0.004(3)
C48 0.038(3) 0.075(4) 0.040(3) -0.019(3) 0.018(3) -0.028(3)
C49 0.034(3) 0.060(4) 0.030(3) 0.009(3) 0.012(2) 0.000(3)
C50 0.052(3) 0.034(3) 0.037(3) 0.008(2) 0.021(3) 0.001(2)
C51 0.035(3) 0.042(3) 0.030(3) 0.001(2) 0.013(2) -0.011(2)
C52 0.033(3) 0.044(3) 0.050(3) 0.008(3) 0.020(2) 0.004(2)
C53 0.097(5) 0.049(4) 0.026(3) -0.004(3) 0.006(3) -0.018(4)
C54 0.052(4) 0.058(4) 0.042(3) -0.020(3) 0.005(3) 0.005(3)
C55 0.039(3) 0.054(4) 0.066(4) -0.024(3) 0.030(3) -0.017(3)
C56 0.058(4) 0.040(3) 0.068(4) -0.008(3) 0.031(3) -0.006(3)
C57 0.037(3) 0.081(5) 0.042(3) -0.006(3) 0.013(3) -0.009(3)
C58 0.052(4) 0.089(5) 0.029(3) -0.009(3) 0.006(3) -0.041(4)

loop_
_atom_type_symbol
_atom_type_description
_atom_type_scat_dispersion_real
_atom_type_scat_dispersion_imag
_atom_type_scat_source
C C 0.0033 0.0016 'International Tables Vol C Tables 4.2.6.8 and 6.1.1.4'
H H 0.0000 0.0000 'International Tables Vol C Tables 4.2.6.8 and 6.1.1.4'
O O 0.0106 0.0060 'International Tables Vol C Tables 4.2.6.8 and 6.1.1.4'
Si Si 0.0817 0.0704 'International Tables Vol C Tables 4.2.6.8 and 6.1.1.4'
K K 0.2009 0.2494 'International Tables Vol C Tables 4.2.6.8 and 6.1.1.4'
Fe Fe 0.3463 0.8444 'International Tables Vol C Tables 4.2.6.8 and 6.1.1.4'

loop_
_geom_angle_atom_site_label_1
_geom_angle_atom_site_label_2
_geom_angle_atom_site_label_3
_geom_angle
C6 Fe1 C4 161.41(17)
C6 Fe1 C3 156.63(17)
C4 Fe1 C3 40.73(16)
C6 Fe1 C10 40.45(16)
C4 Fe1 C10 124.64(17)
C3 Fe1 C10 161.29(16)
C6 Fe1 C9 67.86(16)
C4 Fe1 C9 108.10(16)
C3 Fe1 C9 124.32(15)
C10 Fe1 C9 40.87(16)
C6 Fe1 C5 124.71(16)
C4 Fe1 C5 40.98(15)
C3 Fe1 C5 68.28(16)
C10 Fe1 C5 108.30(16)
C9 Fe1 C5 123.03(16)
C6 Fe1 C2 121.43(16)
C4 Fe1 C2 68.47(16)
C3 Fe1 C2 40.84(15)
C10 Fe1 C2 156.58(16)
C9 Fe1 C2 160.84(15)
C5 Fe1 C2 67.60(16)
C6 Fe1 C7 40.89(16)
C4 Fe1 C7 156.09(16)
C3 Fe1 C7 120.91(16)
C10 Fe1 C7 68.31(17)
C9 Fe1 C7 67.26(16)
C5 Fe1 C7 161.36(15)
C2 Fe1 C7 107.77(16)
C6 Fe1 C1 107.15(15)
C4 Fe1 C1 69.31(15)
C3 Fe1 C1 69.04(15)
C10 Fe1 C1 121.19(16)
C9 Fe1 C1 157.71(15)
C5 Fe1 C1 40.62(15)
C2 Fe1 C1 40.50(15)
C7 Fe1 C1 124.14(15)
C6 Fe1 C8 69.02(15)
C4 Fe1 C8 120.50(15)
C3 Fe1 C8 106.43(15)
C10 Fe1 C8 69.18(16)
C9 Fe1 C8 40.32(15)
C5 Fe1 C8 157.13(15)
C2 Fe1 C8 123.85(15)
C7 Fe1 C8 40.57(15)
C1 Fe1 C8 160.37(15)
C1 Si1 Si3 105.08(12)
C1 Si1 Si2 93.77(12)
Si3 Si1 Si2 99.28(6)
C1 Si1 K1 114.12(12)
Si3 Si1 K1 121.96(5)
Si2 Si1 K1 118.12(5)
C13 Si2 C11 105.9(2)
C13 Si2 C12 104.5(2)
C11 Si2 C12 107.1(2)
C13 Si2 Si1 114.59(14)
C11 Si2 Si1 113.24(14)
C12 Si2 Si1 110.85(15)
C15 Si3 C16 103.5(2)
C15 Si3 C14 104.6(2)
C16 Si3 C14 105.1(2)
C15 Si3 Si1 110.98(15)
C16 Si3 Si1 109.39(15)
C14 Si3 Si1 121.68(15)
C8 Si4 Si5 103.48(13)
C8 Si4 Si6 96.94(12)
Si5 Si4 Si6 99.41(6)
C8 Si4 K2 142.70(12)
Si5 Si4 K2 101.45(5)
Si6 Si4 K2 105.87(5)
C18 Si5 C17 103.8(2)
C18 Si5 C19 103.9(2)
C17 Si5 C19 105.87(19)
C18 Si5 Si4 110.46(16)
C17 Si5 Si4 109.44(14)
C19 Si5 Si4 121.87(15)
C21 Si6 C22 105.39(19)
C21 Si6 C20 104.1(2)
C22 Si6 C20 107.47(19)
C21 Si6 Si4 110.96(14)
C22 Si6 Si4 113.61(14)
C20 Si6 Si4 114.51(15)
O1 K1 O5 119.97(9)
O1 K1 O6 60.33(9)
O5 K1 O6 59.65(9)
O1 K1 O3 115.53(9)
O5 K1 O3 117.35(9)
O6 K1 O3 151.65(9)
O1 K1 O4 157.41(9)
O5 K1 O4 58.66(10)
O6 K1 O4 112.94(9)
O3 K1 O4 58.86(9)
O1 K1 O2 58.35(8)
O5 K1 O2 155.24(9)
O6 K1 O2 112.27(9)
O3 K1 O2 57.20(8)
O4 K1 O2 112.33(9)
O1 K1 Si1 93.26(7)
O5 K1 Si1 88.58(7)
O6 K1 Si1 93.06(7)
O3 K1 Si1 115.28(7)
O4 K1 Si1 108.97(7)
O2 K1 Si1 115.90(7)
O7 K2 O9 120.19(9)
O7 K2 O11 117.77(9)
O9 K2 O11 116.71(9)
O7 K2 O12 59.30(8)
O9 K2 O12 158.16(9)
O11 K2 O12 58.49(9)
O7 K2 O8 60.43(9)
O9 K2 O8 59.78(8)
O11 K2 O8 158.28(9)
O12 K2 O8 115.72(9)
O7 K2 O10 155.41(9)
O9 K2 O10 59.05(9)
O11 K2 O10 57.70(9)
O12 K2 O10 111.35(9)
O8 K2 O10 113.78(9)
O7 K2 Si4 87.94(7)
O9 K2 Si4 91.33(7)
O11 K2 Si4 114.09(7)
O12 K2 Si4 110.21(7)
O8 K2 Si4 87.63(6)
O10 K2 Si4 116.34(7)
C23 O1 C34 113.1(3)
C23 O1 K1 122.4(2)
C34 O1 K1 118.6(2)
C24 O2 C25 111.8(3)
C24 O2 K1 106.2(2)
C25 O2 K1 113.1(2)
C26 O3 C27 113.4(4)
C26 O3 K1 120.3(2)
C27 O3 K1 117.3(3)
C28 O4 C29 111.9(4)
C28 O4 K1 108.0(2)
C29 O4 K1 107.2(3)
C30 O5 C31 113.2(3)
C30 O5 K1 120.5(3)
C31 O5 K1 118.1(3)
C32 O6 C33 111.0(3)
C32 O6 K1 110.8(3)
C33 O6 K1 105.8(2)
C46 O7 C35 113.5(3)
C46 O7 K2 121.4(2)
C35 O7 K2 119.2(2)
C37 O8 C36 110.9(3)
C37 O8 K2 104.6(2)
C36 O8 K2 104.5(2)
C39 O9 C38 112.3(3)
C39 O9 K2 120.9(3)
C38 O9 K2 119.8(2)
C40 O10 C41 112.0(3)
C40 O10 K2 110.0(2)
C41 O10 K2 111.5(2)
C42 O11 C43 111.3(3)
C42 O11 K2 120.6(3)
C43 O11 K2 119.4(2)
C45 O12 C44 111.8(3)
C45 O12 K2 108.2(2)
C44 O12 K2 110.5(2)
C2 C1 C5 104.9(3)
C2 C1 Si1 133.6(3)
C5 C1 Si1 121.4(3)
C2 C1 Fe1 68.0(2)
C5 C1 Fe1 67.9(2)
Si1 C1 Fe1 130.71(19)
C3 C2 C1 110.0(3)
C3 C2 Fe1 69.1(2)
C1 C2 Fe1 71.6(2)
C4 C3 C2 107.9(3)
C4 C3 Fe1 69.6(2)
C2 C3 Fe1 70.1(2)
C3 C4 C5 107.3(3)
C3 C4 Fe1 69.6(2)
C5 C4 Fe1 70.0(2)
C4 C5 C1 110.0(3)
C4 C5 Fe1 69.0(2)
C1 C5 Fe1 71.5(2)
C10 C6 C7 108.1(4)
C10 C6 Fe1 69.8(2)
C7 C6 Fe1 70.1(2)
C6 C7 C8 109.6(4)
C6 C7 Fe1 69.0(2)
C8 C7 Fe1 71.5(2)
C9 C8 C7 104.5(3)
C9 C8 Si4 130.4(3)
C7 C8 Si4 125.1(3)
C9 C8 Fe1 67.7(2)
C7 C8 Fe1 67.9(2)
Si4 C8 Fe1 128.33(19)
C10 C9 C8 110.9(4)
C10 C9 Fe1 69.4(2)
C8 C9 Fe1 72.0(2)
C6 C10 C9 106.9(4)
C6 C10 Fe1 69.7(2)
C9 C10 Fe1 69.7(2)
O1 C23 C24 107.7(3)
O2 C24 C23 108.9(3)
O2 C25 C26 108.5(4)
O3 C26 C25 108.1(4)
O3 C27 C28 108.7(4)
O4 C28 C27 109.2(4)
O4 C29 C30 108.6(4)
O5 C30 C29 109.0(4)
O5 C31 C32 109.1(4)
O6 C32 C31 109.1(4)
O6 C33 C34 109.4(4)
O1 C34 C33 108.3(4)
O7 C35 C36 108.5(3)
O8 C36 C35 109.2(4)
O8 C37 C38 108.8(4)
O9 C38 C37 109.1(3)
O9 C39 C40 109.1(4)
O10 C40 C39 109.8(4)
O10 C41 C42 108.8(4)
O11 C42 C41 108.3(4)
O11 C43 C44 109.8(4)
O12 C44 C43 108.5(4)
O12 C45 C46 109.7(4)
O7 C46 C45 108.1(3)
C52 C47 C48 119.4(5)
C49 C48 C47 120.5(5)
C50 C49 C48 119.6(5)
C49 C50 C51 120.1(5)
C52 C51 C50 120.2(5)
C51 C52 C47 120.3(5)
C58 C53 C54 119.9(6)
C55 C54 C53 119.5(6)
C56 C55 C54 119.9(5)
C55 C56 C57 120.5(6)
C58 C57 C56 119.9(6)
C57 C58 C53 120.3(5)

loop_
_geom_bond_atom_site_label_1
_geom_bond_atom_site_label_2
_geom_bond_distance
Fe1 C6 2.031(4)
Fe1 C4 2.031(4)
Fe1 C3 2.031(4)
Fe1 C10 2.033(4)
Fe1 C9 2.036(4)
Fe1 C5 2.044(4)
Fe1 C2 2.044(4)
Fe1 C7 2.046(4)
Fe1 C1 2.092(4)
Fe1 C8 2.094(4)
Si1 C1 1.923(4)
Si1 Si3 2.3373(16)
Si1 Si2 2.3503(15)
Si1 K1 3.4640(15)
Si2 C13 1.887(4)
Si2 C11 1.888(4)
Si2 C12 1.894(4)
Si3 C15 1.890(4)
Si3 C16 1.892(4)
Si3 C14 1.903(4)
Si4 C8 1.929(4)
Si4 Si5 2.3354(16)
Si4 Si6 2.3397(15)
Si4 K2 3.4153(15)
Si5 C18 1.892(4)
Si5 C17 1.895(4)
Si5 C19 1.898(4)
Si6 C21 1.885(4)
Si6 C22 1.888(4)
Si6 C20 1.896(4)
K1 O1 2.765(3)
K1 O5 2.795(3)
K1 O6 2.852(3)
K1 O3 2.876(3)
K1 O4 2.895(3)
K1 O2 2.923(3)
K2 O7 2.742(3)
K2 O9 2.763(3)
K2 O11 2.842(3)
K2 O12 2.893(3)
K2 O8 2.906(3)
K2 O10 2.920(3)
O1 C23 1.414(5)
O1 C34 1.423(5)
O2 C24 1.419(5)
O2 C25 1.428(5)
O3 C26 1.410(6)
O3 C27 1.424(5)
O4 C28 1.416(6)
O4 C29 1.426(6)
O5 C30 1.410(6)
O5 C31 1.423(6)
O6 C32 1.421(5)
O6 C33 1.426(5)
O7 C46 1.419(5)
O7 C35 1.427(5)
O8 C37 1.430(5)
O8 C36 1.432(5)
O9 C39 1.417(5)
O9 C38 1.425(5)
O10 C40 1.417(5)
O10 C41 1.420(5)
O11 C42 1.421(5)
O11 C43 1.421(5)
O12 C45 1.423(5)
O12 C44 1.430(5)
C1 C2 1.432(5)
C1 C5 1.436(5)
C2 C3 1.422(5)
C3 C4 1.414(6)
C4 C5 1.427(5)
C6 C10 1.405(6)
C6 C7 1.424(6)
C7 C8 1.436(5)
C8 C9 1.424(5)
C9 C10 1.421(6)
C23 C24 1.497(6)
C25 C26 1.494(7)
C27 C28 1.487(7)
C29 C30 1.488(7)
C31 C32 1.484(7)
C33 C34 1.487(7)
C35 C36 1.488(6)
C37 C38 1.497(6)
C39 C40 1.492(6)
C41 C42 1.491(7)
C43 C44 1.492(7)
C45 C46 1.487(6)
C47 C52 1.373(7)
C47 C48 1.379(8)
C48 C49 1.371(8)
C49 C50 1.371(7)
C50 C51 1.377(7)
C51 C52 1.362(7)
C53 C58 1.370(9)
C53 C54 1.377(8)
C54 C55 1.367(8)
C55 C56 1.360(8)
C56 C57 1.369(7)
C57 C58 1.349(8)

loop_
_geom_torsion_atom_site_label_1
_geom_torsion_atom_site_label_2
_geom_torsion_atom_site_label_3
_geom_torsion_atom_site_label_4
_geom_torsion
C1 Si1 Si2 C13 -38.9(2)
Si3 Si1 Si2 C13 67.03(17)
K1 Si1 Si2 C13 -158.89(16)
C1 Si1 Si2 C11 -160.6(2)
Si3 Si1 Si2 C11 -54.63(17)
K1 Si1 Si2 C11 79.44(17)
C1 Si1 Si2 C12 79.0(2)
Si3 Si1 Si2 C12 -175.03(17)
K1 Si1 Si2 C12 -40.95(18)
C1 Si1 Si3 C15 -66.6(2)
Si2 Si1 Si3 C15 -163.10(19)
K1 Si1 Si3 C15 65.2(2)
C1 Si1 Si3 C16 179.78(19)
Si2 Si1 Si3 C16 83.29(16)
K1 Si1 Si3 C16 -48.39(17)
C1 Si1 Si3 C14 57.0(2)
Si2 Si1 Si3 C14 -39.53(19)
K1 Si1 Si3 C14 -171.21(18)
C8 Si4 Si5 C18 -174.2(2)
Si6 Si4 Si5 C18 -74.71(17)
K2 Si4 Si5 C18 33.73(17)
C8 Si4 Si5 C17 72.12(19)
Si6 Si4 Si5 C17 171.66(15)
K2 Si4 Si5 C17 -79.90(15)
C8 Si4 Si5 C19 -52.0(2)
Si6 Si4 Si5 C19 47.55(17)
K2 Si4 Si5 C19 155.99(16)
C8 Si4 Si6 C21 -89.54(19)
Si5 Si4 Si6 C21 165.50(15)
K2 Si4 Si6 C21 60.65(16)
C8 Si4 Si6 C22 29.0(2)
Si5 Si4 Si6 C22 -75.97(16)
K2 Si4 Si6 C22 179.18(15)
C8 Si4 Si6 C20 153.0(2)
Si5 Si4 Si6 C20 48.04(17)
K2 Si4 Si6 C20 -56.81(17)
C1 Si1 K1 O1 141.18(13)
Si3 Si1 K1 O1 13.21(8)
Si2 Si1 K1 O1 -110.10(8)
C1 Si1 K1 O5 -98.88(14)
Si3 Si1 K1 O5 133.15(8)
Si2 Si1 K1 O5 9.85(8)
C1 Si1 K1 O6 -158.39(14)
Si3 Si1 K1 O6 73.64(8)
Si2 Si1 K1 O6 -49.66(8)
C1 Si1 K1 O3 20.89(14)
Si3 Si1 K1 O3 -107.08(9)
Si2 Si1 K1 O3 129.62(8)
C1 Si1 K1 O4 -42.85(14)
Si3 Si1 K1 O4 -170.82(8)
Si2 Si1 K1 O4 65.88(9)
C1 Si1 K1 O2 85.00(14)
Si3 Si1 K1 O2 -42.97(9)
Si2 Si1 K1 O2 -166.27(8)
C8 Si4 K2 O7 -30.2(2)
Si5 Si4 K2 O7 100.94(8)
Si6 Si4 K2 O7 -155.70(8)
C8 Si4 K2 O9 90.0(2)
Si5 Si4 K2 O9 -138.89(7)
Si6 Si4 K2 O9 -35.53(8)
C8 Si4 K2 O11 -149.9(2)
Si5 Si4 K2 O11 -18.70(8)
Si6 Si4 K2 O11 84.66(8)
C8 Si4 K2 O12 -86.3(2)
Si5 Si4 K2 O12 44.84(8)
Si6 Si4 K2 O12 148.20(8)
C8 Si4 K2 O8 30.3(2)
Si5 Si4 K2 O8 161.43(7)
Si6 Si4 K2 O8 -95.21(7)
C8 Si4 K2 O10 145.7(2)
Si5 Si4 K2 O10 -83.12(8)
Si6 Si4 K2 O10 20.24(9)
O5 K1 O1 C23 152.7(3)
O6 K1 O1 C23 151.3(3)
O3 K1 O1 C23 3.0(3)
O4 K1 O1 C23 72.9(4)
O2 K1 O1 C23 1.6(3)
Si1 K1 O1 C23 -117.0(3)
O5 K1 O1 C34 1.6(3)
O6 K1 O1 C34 0.2(3)
O3 K1 O1 C34 -148.1(3)
O4 K1 O1 C34 -78.2(4)
O2 K1 O1 C34 -149.6(3)
Si1 K1 O1 C34 91.8(3)
O1 K1 O2 C24 -33.3(2)
O5 K1 O2 C24 -127.0(3)
O6 K1 O2 C24 -61.6(2)
O3 K1 O2 C24 148.3(3)
O4 K1 O2 C24 169.9(2)
Si1 K1 O2 C24 43.7(2)
O1 K1 O2 C25 -156.2(3)
O5 K1 O2 C25 110.1(3)
O6 K1 O2 C25 175.5(3)
O3 K1 O2 C25 25.4(3)
O4 K1 O2 C25 46.9(3)
Si1 K1 O2 C25 -79.2(3)
O1 K1 O3 C26 7.6(3)
O5 K1 O3 C26 -142.9(3)
O6 K1 O3 C26 -66.7(4)
O4 K1 O3 C26 -147.5(3)
O2 K1 O3 C26 9.1(3)
Si1 K1 O3 C26 114.8(3)
O1 K1 O3 C27 152.6(3)
O5 K1 O3 C27 2.1(3)
O6 K1 O3 C27 78.2(3)
O4 K1 O3 C27 -2.5(3)
O2 K1 O3 C27 154.1(3)
Si1 K1 O3 C27 -100.3(3)
O1 K1 O4 C28 -112.9(3)
O5 K1 O4 C28 153.8(3)
O6 K1 O4 C28 179.6(3)
O3 K1 O4 C28 -31.0(3)
O2 K1 O4 C28 -52.2(3)
Si1 K1 O4 C28 77.6(3)
O1 K1 O4 C29 126.4(3)
O5 K1 O4 C29 33.0(3)
O6 K1 O4 C29 58.9(3)
O3 K1 O4 C29 -151.7(3)
O2 K1 O4 C29 -172.9(3)
Si1 K1 O4 C29 -43.1(3)
O1 K1 O5 C30 -155.1(3)
O6 K1 O5 C30 -153.6(3)
O3 K1 O5 C30 -5.9(3)
O4 K1 O5 C30 -1.3(3)
O2 K1 O5 C30 -76.4(4)
Si1 K1 O5 C30 112.0(3)
O1 K1 O5 C31 -8.8(3)
O6 K1 O5 C31 -7.4(3)
O3 K1 O5 C31 140.4(3)
O4 K1 O5 C31 144.9(3)
O2 K1 O5 C31 69.9(4)
Si1 K1 O5 C31 -101.7(3)
O1 K1 O6 C32 152.5(3)
O5 K1 O6 C32 -26.1(3)
O3 K1 O6 C32 -118.2(3)
O4 K1 O6 C32 -51.6(3)
O2 K1 O6 C32 -179.9(3)
Si1 K1 O6 C32 60.5(3)
O1 K1 O6 C33 32.1(2)
O5 K1 O6 C33 -146.5(3)
O3 K1 O6 C33 121.4(3)
O4 K1 O6 C33 -172.0(2)
O2 K1 O6 C33 59.7(3)
Si1 K1 O6 C33 -59.9(3)
O9 K2 O7 C46 151.0(3)
O11 K2 O7 C46 -2.4(3)
O12 K2 O7 C46 -3.6(3)
O8 K2 O7 C46 152.9(3)
O10 K2 O7 C46 70.1(4)
Si4 K2 O7 C46 -118.7(3)
O9 K2 O7 C35 -0.4(3)
O11 K2 O7 C35 -153.7(3)
O12 K2 O7 C35 -155.0(3)
O8 K2 O7 C35 1.5(3)
O10 K2 O7 C35 -81.2(3)
Si4 K2 O7 C35 90.0(3)
O7 K2 O8 C37 147.7(3)
O9 K2 O8 C37 -34.2(2)
O11 K2 O8 C37 -120.9(3)
O12 K2 O8 C37 170.1(2)
O10 K2 O8 C37 -59.1(3)
Si4 K2 O8 C37 58.8(2)
O7 K2 O8 C36 31.2(2)
O9 K2 O8 C36 -150.7(3)
O11 K2 O8 C36 122.5(3)
O12 K2 O8 C36 53.5(3)
O10 K2 O8 C36 -175.6(2)
Si4 K2 O8 C36 -57.8(2)
O7 K2 O9 C39 -144.0(3)
O11 K2 O9 C39 9.6(3)
O12 K2 O9 C39 -61.8(4)
O8 K2 O9 C39 -145.9(3)
O10 K2 O9 C39 7.4(3)
Si4 K2 O9 C39 127.6(3)
O7 K2 O9 C38 4.6(3)
O11 K2 O9 C38 158.3(3)
O12 K2 O9 C38 86.8(4)
O8 K2 O9 C38 2.7(3)
O10 K2 O9 C38 156.0(3)
Si4 K2 O9 C38 -83.8(3)
O7 K2 O10 C40 121.0(3)
O9 K2 O10 C40 25.3(2)
O11 K2 O10 C40 -152.3(3)
O12 K2 O10 C40 -176.6(2)
O8 K2 O10 C40 50.4(3)
Si4 K2 O10 C40 -49.2(3)
O7 K2 O10 C41 -114.2(3)
O9 K2 O10 C41 150.1(3)
O11 K2 O10 C41 -27.5(3)
O12 K2 O10 C41 -51.8(3)
O8 K2 O10 C41 175.2(3)
Si4 K2 O10 C41 75.6(3)
O7 K2 O11 C42 145.9(3)
O9 K2 O11 C42 -8.5(3)
O12 K2 O11 C42 147.1(3)
O8 K2 O11 C42 66.5(4)
O10 K2 O11 C42 -6.1(3)
Si4 K2 O11 C42 -113.1(3)
O7 K2 O11 C43 1.1(3)
O9 K2 O11 C43 -153.2(3)
O12 K2 O11 C43 2.3(3)
O8 K2 O11 C43 -78.2(4)
O10 K2 O11 C43 -150.9(3)
Si4 K2 O11 C43 102.1(3)
O7 K2 O12 C45 -28.6(2)
O9 K2 O12 C45 -123.8(3)
O11 K2 O12 C45 152.6(3)
O8 K2 O12 C45 -51.3(3)
O10 K2 O12 C45 176.8(2)
Si4 K2 O12 C45 46.1(3)
O7 K2 O12 C44 -151.3(3)
O9 K2 O12 C44 113.6(3)
O11 K2 O12 C44 30.0(3)
O8 K2 O12 C44 -173.9(3)
O10 K2 O12 C44 54.1(3)
Si4 K2 O12 C44 -76.5(3)
Si3 Si1 C1 C2 -13.7(4)
Si2 Si1 C1 C2 87.0(4)
K1 Si1 C1 C2 -149.8(3)
Si3 Si1 C1 C5 170.9(3)
Si2 Si1 C1 C5 -88.4(3)
K1 Si1 C1 C5 34.7(3)
Si3 Si1 C1 Fe1 84.2(2)
Si2 Si1 C1 Fe1 -175.2(2)
K1 Si1 C1 Fe1 -52.0(3)
C6 Fe1 C1 C2 118.6(2)
C4 Fe1 C1 C2 -80.7(2)
C3 Fe1 C1 C2 -37.0(2)
C10 Fe1 C1 C2 160.5(2)
C9 Fe1 C1 C2 -168.1(4)
C5 Fe1 C1 C2 -117.6(3)
C7 Fe1 C1 C2 76.9(3)
C8 Fe1 C1 C2 43.1(5)
C6 Fe1 C1 C5 -123.7(2)
C4 Fe1 C1 C5 36.9(2)
C3 Fe1 C1 C5 80.7(2)
C10 Fe1 C1 C5 -81.8(3)
C9 Fe1 C1 C5 -50.4(5)
C2 Fe1 C1 C5 117.6(3)
C7 Fe1 C1 C5 -165.4(2)
C8 Fe1 C1 C5 160.8(4)
C6 Fe1 C1 Si1 -10.7(3)
C4 Fe1 C1 Si1 150.0(3)
C3 Fe1 C1 Si1 -166.3(3)
C10 Fe1 C1 Si1 31.2(3)
C9 Fe1 C1 Si1 62.6(5)
C5 Fe1 C1 Si1 113.0(4)
C2 Fe1 C1 Si1 -129.3(4)
C7 Fe1 C1 Si1 -52.4(3)
C8 Fe1 C1 Si1 -86.2(5)
C5 C1 C2 C3 0.4(4)
Si1 C1 C2 C3 -175.5(3)
Fe1 C1 C2 C3 58.6(3)
C5 C1 C2 Fe1 -58.1(2)
Si1 C1 C2 Fe1 125.9(3)
C6 Fe1 C2 C3 159.7(2)
C4 Fe1 C2 C3 -37.9(2)
C10 Fe1 C2 C3 -166.7(4)
C9 Fe1 C2 C3 45.3(6)
C5 Fe1 C2 C3 -82.2(2)
C7 Fe1 C2 C3 117.0(2)
C1 Fe1 C2 C3 -120.8(3)
C8 Fe1 C2 C3 75.2(3)
C6 Fe1 C2 C1 -79.4(3)
C4 Fe1 C2 C1 82.9(2)
C3 Fe1 C2 C1 120.8(3)
C10 Fe1 C2 C1 -45.8(5)
C9 Fe1 C2 C1 166.2(4)
C5 Fe1 C2 C1 38.6(2)
C7 Fe1 C2 C1 -122.2(2)
C8 Fe1 C2 C1 -163.9(2)
C1 C2 C3 C4 -0.5(4)
Fe1 C2 C3 C4 59.6(3)
C1 C2 C3 Fe1 -60.1(3)
C6 Fe1 C3 C4 -167.1(3)
C10 Fe1 C3 C4 44.5(6)
C9 Fe1 C3 C4 77.5(3)
C5 Fe1 C3 C4 -38.5(2)
C2 Fe1 C3 C4 -118.9(3)
C7 Fe1 C3 C4 159.6(2)
C1 Fe1 C3 C4 -82.2(2)
C8 Fe1 C3 C4 117.9(2)
C6 Fe1 C3 C2 -48.1(5)
C4 Fe1 C3 C2 118.9(3)
C10 Fe1 C3 C2 163.4(4)
C9 Fe1 C3 C2 -163.6(2)
C5 Fe1 C3 C2 80.4(2)
C7 Fe1 C3 C2 -81.4(3)
C1 Fe1 C3 C2 36.7(2)
C8 Fe1 C3 C2 -123.2(2)
C2 C3 C4 C5 0.3(4)
Fe1 C3 C4 C5 60.2(3)
C2 C3 C4 Fe1 -59.9(3)
C6 Fe1 C4 C3 163.8(4)
C10 Fe1 C4 C3 -164.1(2)
C9 Fe1 C4 C3 -122.0(2)
C5 Fe1 C4 C3 118.2(3)
C2 Fe1 C4 C3 38.0(2)
C7 Fe1 C4 C3 -47.4(5)
C1 Fe1 C4 C3 81.5(2)
C8 Fe1 C4 C3 -79.6(3)
C6 Fe1 C4 C5 45.7(6)
C3 Fe1 C4 C5 -118.2(3)
C10 Fe1 C4 C5 77.7(3)
C9 Fe1 C4 C5 119.9(2)
C2 Fe1 C4 C5 -80.2(2)
C7 Fe1 C4 C5 -165.6(4)
C1 Fe1 C4 C5 -36.6(2)
C8 Fe1 C4 C5 162.3(2)
C3 C4 C5 C1 0.0(4)
Fe1 C4 C5 C1 59.9(3)
C3 C4 C5 Fe1 -59.9(3)
C2 C1 C5 C4 -0.3(4)
Si1 C1 C5 C4 176.3(3)
Fe1 C1 C5 C4 -58.4(3)
C2 C1 C5 Fe1 58.2(2)
Si1 C1 C5 Fe1 -125.2(3)
C6 Fe1 C5 C4 -163.9(2)
C3 Fe1 C5 C4 38.3(2)
C10 Fe1 C5 C4 -122.1(2)
C9 Fe1 C5 C4 -79.4(3)
C2 Fe1 C5 C4 82.5(2)
C7 Fe1 C5 C4 161.6(5)
C1 Fe1 C5 C4 121.0(3)
C8 Fe1 C5 C4 -42.5(5)
C6 Fe1 C5 C1 75.1(3)
C4 Fe1 C5 C1 -121.0(3)
C3 Fe1 C5 C1 -82.7(2)
C10 Fe1 C5 C1 116.9(2)
C9 Fe1 C5 C1 159.6(2)
C2 Fe1 C5 C1 -38.5(2)
C7 Fe1 C5 C1 40.6(6)
C8 Fe1 C5 C1 -163.4(4)
C4 Fe1 C6 C10 42.3(6)
C3 Fe1 C6 C10 -165.0(3)
C9 Fe1 C6 C10 -38.6(2)
C5 Fe1 C6 C10 77.1(3)
C2 Fe1 C6 C10 160.2(2)
C7 Fe1 C6 C10 -119.0(3)
C1 Fe1 C6 C10 118.3(2)
C8 Fe1 C6 C10 -82.1(2)
C4 Fe1 C6 C7 161.3(4)
C3 Fe1 C6 C7 -46.0(5)
C10 Fe1 C6 C7 119.0(3)
C9 Fe1 C6 C7 80.4(2)
C5 Fe1 C6 C7 -163.9(2)
C2 Fe1 C6 C7 -80.8(3)
C1 Fe1 C6 C7 -122.7(2)
C8 Fe1 C6 C7 36.9(2)
C10 C6 C7 C8 -0.4(4)
Fe1 C6 C7 C8 -60.2(3)
C10 C6 C7 Fe1 59.8(3)
C4 Fe1 C7 C6 -165.4(4)
C3 Fe1 C7 C6 160.6(2)
C10 Fe1 C7 C6 -37.6(2)
C9 Fe1 C7 C6 -81.9(3)
C5 Fe1 C7 C6 45.4(6)
C2 Fe1 C7 C6 117.8(2)
C1 Fe1 C7 C6 76.2(3)
C8 Fe1 C7 C6 -120.5(3)
C6 Fe1 C7 C8 120.5(3)
C4 Fe1 C7 C8 -44.9(5)
C3 Fe1 C7 C8 -78.9(3)
C10 Fe1 C7 C8 82.9(2)
C9 Fe1 C7 C8 38.6(2)
C5 Fe1 C7 C8 165.9(5)
C2 Fe1 C7 C8 -121.7(2)
C1 Fe1 C7 C8 -163.3(2)
C6 C7 C8 C9 0.5(4)
Fe1 C7 C8 C9 -58.1(2)
C6 C7 C8 Si4 -179.2(3)
Fe1 C7 C8 Si4 122.2(3)
C6 C7 C8 Fe1 58.6(3)
Si5 Si4 C8 C9 1.9(4)
Si6 Si4 C8 C9 -99.5(3)
K2 Si4 C8 C9 132.6(3)
Si5 Si4 C8 C7 -178.5(3)
Si6 Si4 C8 C7 80.0(3)
K2 Si4 C8 C7 -47.9(4)
Si5 Si4 C8 Fe1 -90.2(2)
Si6 Si4 C8 Fe1 168.3(2)
K2 Si4 C8 Fe1 40.4(4)
C6 Fe1 C8 C9 80.1(2)
C4 Fe1 C8 C9 -82.1(3)
C3 Fe1 C8 C9 -124.1(2)
C10 Fe1 C8 C9 36.7(2)
C5 Fe1 C8 C9 -51.2(5)
C2 Fe1 C8 C9 -165.4(2)
C7 Fe1 C8 C9 117.2(3)
C1 Fe1 C8 C9 162.3(4)
C6 Fe1 C8 C7 -37.1(2)
C4 Fe1 C8 C7 160.6(2)
C3 Fe1 C8 C7 118.6(2)
C10 Fe1 C8 C7 -80.6(3)
C9 Fe1 C8 C7 -117.2(3)
C5 Fe1 C8 C7 -168.5(4)
C2 Fe1 C8 C7 77.4(3)
C1 Fe1 C8 C7 45.1(5)
C6 Fe1 C8 Si4 -155.2(3)
C4 Fe1 C8 Si4 42.5(3)
C3 Fe1 C8 Si4 0.5(3)
C10 Fe1 C8 Si4 161.3(3)
C9 Fe1 C8 Si4 124.7(4)
C5 Fe1 C8 Si4 73.5(5)
C2 Fe1 C8 Si4 -40.7(3)
C7 Fe1 C8 Si4 -118.1(4)
C1 Fe1 C8 Si4 -73.0(5)
C7 C8 C9 C10 -0.4(4)
Si4 C8 C9 C10 179.2(3)
Fe1 C8 C9 C10 -58.7(3)
C7 C8 C9 Fe1 58.3(2)
Si4 C8 C9 Fe1 -122.1(3)
C6 Fe1 C9 C10 38.2(2)
C4 Fe1 C9 C10 -122.4(2)
C3 Fe1 C9 C10 -164.5(2)
C5 Fe1 C9 C10 -79.7(3)
C2 Fe1 C9 C10 161.2(4)
C7 Fe1 C9 C10 82.6(3)
C1 Fe1 C9 C10 -42.9(5)
C8 Fe1 C9 C10 121.5(3)
C6 Fe1 C9 C8 -83.2(2)
C4 Fe1 C9 C8 116.1(2)
C3 Fe1 C9 C8 74.0(3)
C10 Fe1 C9 C8 -121.5(3)
C5 Fe1 C9 C8 158.8(2)
C2 Fe1 C9 C8 39.7(6)
C7 Fe1 C9 C8 -38.8(2)
C1 Fe1 C9 C8 -164.4(4)
C7 C6 C10 C9 0.1(4)
Fe1 C6 C10 C9 60.0(3)
C7 C6 C10 Fe1 -59.9(3)
C8 C9 C10 C6 0.2(4)
Fe1 C9 C10 C6 -60.1(3)
C8 C9 C10 Fe1 60.3(3)
C4 Fe1 C10 C6 -164.9(2)
C3 Fe1 C10 C6 161.4(4)
C9 Fe1 C10 C6 117.9(3)
C5 Fe1 C10 C6 -122.4(2)
C2 Fe1 C10 C6 -46.7(5)
C7 Fe1 C10 C6 38.0(2)
C1 Fe1 C10 C6 -79.7(3)
C8 Fe1 C10 C6 81.7(2)
C6 Fe1 C10 C9 -117.9(3)
C4 Fe1 C10 C9 77.2(3)
C3 Fe1 C10 C9 43.5(6)
C5 Fe1 C10 C9 119.7(2)
C2 Fe1 C10 C9 -164.6(4)
C7 Fe1 C10 C9 -79.9(2)
C1 Fe1 C10 C9 162.4(2)
C8 Fe1 C10 C9 -36.2(2)
C34 O1 C23 C24 -178.6(4)
K1 O1 C23 C24 28.8(4)
C25 O2 C24 C23 -172.0(3)
K1 O2 C24 C23 64.3(3)
O1 C23 C24 O2 -63.6(4)
C24 O2 C25 C26 -176.6(4)
K1 O2 C25 C26 -56.8(4)
C27 O3 C26 C25 173.6(4)
K1 O3 C26 C25 -40.2(4)
O2 C25 C26 O3 63.6(5)
C26 O3 C27 C28 -178.5(4)
K1 O3 C27 C28 34.2(4)
C29 O4 C28 C27 -177.9(4)
K1 O4 C28 C27 64.4(4)
O3 C27 C28 O4 -67.7(5)
C28 O4 C29 C30 177.9(4)
K1 O4 C29 C30 -63.9(4)
C31 O5 C30 C29 -177.2(4)
K1 O5 C30 C29 -29.4(5)
O4 C29 C30 O5 63.6(5)
C30 O5 C31 C32 -172.9(4)
K1 O5 C31 C32 38.5(5)
C33 O6 C32 C31 174.8(4)
K1 O6 C32 C31 57.6(4)
O5 C31 C32 O6 -64.6(5)
C32 O6 C33 C34 175.3(4)
K1 O6 C33 C34 -64.4(4)
C23 O1 C34 C33 174.9(4)
K1 O1 C34 C33 -31.4(5)
O6 C33 C34 O1 66.3(5)
C46 O7 C35 C36 173.0(3)
K2 O7 C35 C36 -33.5(4)
C37 O8 C36 C35 -175.7(3)
K2 O8 C36 C35 -63.6(3)
O7 C35 C36 O8 67.8(4)
C36 O8 C37 C38 177.3(3)
K2 O8 C37 C38 65.3(3)
C39 O9 C38 C37 179.4(4)
K2 O9 C38 C37 28.3(5)
O8 C37 C38 O9 -65.3(5)
C38 O9 C39 C40 171.6(4)
K2 O9 C39 C40 -37.6(5)
C41 O10 C40 C39 180.0(4)
K2 O10 C40 C39 -55.5(4)
O9 C39 C40 O10 62.6(5)
C40 O10 C41 C42 -177.6(4)
K2 O10 C41 C42 58.7(4)
C43 O11 C42 C41 -175.7(4)
K2 O11 C42 C41 36.9(5)
O10 C41 C42 O11 -63.4(5)
C42 O11 C43 C44 179.3(4)
K2 O11 C43 C44 -32.9(5)
C45 O12 C44 C43 179.1(4)
K2 O12 C44 C43 -60.4(4)
O11 C43 C44 O12 62.6(5)
C44 O12 C45 C46 -178.7(4)
K2 O12 C45 C46 59.5(4)
C35 O7 C46 C45 -173.1(3)
K2 O7 C46 C45 34.0(4)
O12 C45 C46 O7 -63.2(4)
C52 C47 C48 C49 0.8(8)
C47 C48 C49 C50 -1.0(7)
C48 C49 C50 C51 0.8(7)
C49 C50 C51 C52 -0.5(7)
C50 C51 C52 C47 0.3(7)
C48 C47 C52 C51 -0.4(7)
C58 C53 C54 C55 -0.2(8)
C53 C54 C55 C56 -0.6(8)
C54 C55 C56 C57 0.2(8)
C55 C56 C57 C58 1.1(9)
C56 C57 C58 C53 -1.9(8)
C54 C53 C58 C57 1.5(8)
